data_7015642
loop_
_publ_author_name
'Liu, Kefeng'
'Wu, Qiaolin'
'Gao, Wei'
'Mu, Ying'

_publ_section_title
;
 Half-zirconocene anilide complexes: synthesis, characterization and
 catalytic properties for ethylene polymerization and copolymerization
 with 1-hexene.
;
_journal_issue 17
_journal_name_full 'Dalton transactions (Cambridge, England : 2003)'
_journal_page_first 4715
_journal_page_last 4721
_journal_paper_doi 10.1039/c0dt01789b
_journal_volume 40
_journal_year 2011
_chemical_formula_sum 'C23 H35 Cl2 N Zr'
_chemical_formula_weight 487.64
_chemical_name_systematic
;
?
;
_space_group_IT_number 19
_symmetry_cell_setting orthorhombic
_symmetry_space_group_name_Hall 'P 2ac 2ab'
_symmetry_space_group_name_H-M 'P 21 21 21'
_atom_sites_solution_hydrogens geom
_atom_sites_solution_primary direct
_atom_sites_solution_secondary difmap
_audit_creation_method SHELXL-97
_cell_angle_alpha 90.00
_cell_angle_beta 90.00
_cell_angle_gamma 90.00
_cell_formula_units_Z 4
_cell_length_a 9.2297(3)
_cell_length_b 12.1798(4)
_cell_length_c 21.4452(8)
_cell_measurement_reflns_used 12501
_cell_measurement_temperature 293(2)
_cell_measurement_theta_max 26.0
_cell_measurement_theta_min 0.99
_cell_volume 2410.78(14)
_computing_cell_refinement 'Bruker XSCANS'
_computing_data_collection 'Bruker XSCANS'
_computing_data_reduction 'Bruker SHELXTL'
_computing_molecular_graphics 'Bruker SHELXTL'
_computing_publication_material 'Bruker SHELXTL'
_computing_structure_refinement 'SHELXL-97 (Sheldrick, 1997)'
_computing_structure_solution 'SHELXS-97 (Sheldrick, 1990)'
_diffrn_ambient_temperature 293(2)
_diffrn_measured_fraction_theta_full 0.999
_diffrn_measured_fraction_theta_max 0.999
_diffrn_measurement_device_type 'Bruker P4'
_diffrn_measurement_method '\w scans'
_diffrn_radiation_monochromator graphite
_diffrn_radiation_source 'fine-focus sealed tube'
_diffrn_radiation_type MoK\a
_diffrn_radiation_wavelength 0.71073
_diffrn_reflns_av_R_equivalents 0.0168
_diffrn_reflns_av_sigmaI/netI 0.0214
_diffrn_reflns_limit_h_max 11
_diffrn_reflns_limit_h_min -8
_diffrn_reflns_limit_k_max 14
_diffrn_reflns_limit_k_min -15
_diffrn_reflns_limit_l_max 24
_diffrn_reflns_limit_l_min -26
_diffrn_reflns_number 13134
_diffrn_reflns_theta_full 26.02
_diffrn_reflns_theta_max 26.02
_diffrn_reflns_theta_min 1.90
_diffrn_standards_decay_% 0
_diffrn_standards_interval_count 0
_diffrn_standards_interval_time 0
_diffrn_standards_number 0
_exptl_absorpt_coefficient_mu 0.686
_exptl_absorpt_correction_type none
_exptl_crystal_colour colourless
_exptl_crystal_density_diffrn 1.344
_exptl_crystal_density_method 'not measured'
_exptl_crystal_description block
_exptl_crystal_F_000 1016
_exptl_crystal_size_max 0.23
_exptl_crystal_size_mid 0.16
_exptl_crystal_size_min 0.12
_refine_diff_density_max 0.293
_refine_diff_density_min -0.245
_refine_diff_density_rms 0.049
_refine_ls_abs_structure_details 'Flack H D (1983), Acta Cryst. A39, 876-881'
_refine_ls_abs_structure_Flack -0.04(3)
_refine_ls_extinction_method none
_refine_ls_goodness_of_fit_ref 1.048
_refine_ls_hydrogen_treatment constr
_refine_ls_matrix_type full
_refine_ls_number_parameters 254
_refine_ls_number_reflns 4729
_refine_ls_number_restraints 0
_refine_ls_restrained_S_all 1.048
_refine_ls_R_factor_all 0.0217
_refine_ls_R_factor_gt 0.0208
_refine_ls_shift/su_max 0.002
_refine_ls_shift/su_mean 0.000
_refine_ls_structure_factor_coef Fsqd
_refine_ls_weighting_details 'calc w=1/[\s^2^(Fo^2^)+(0.0306P)^2^+0.3349P] where P=(Fo^2^+2Fc^2^)/3'
_refine_ls_weighting_scheme calc
_refine_ls_wR_factor_gt 0.0525
_refine_ls_wR_factor_ref 0.0530
_reflns_number_gt 4598
_reflns_number_total 4729
_reflns_threshold_expression >2sigma(I)
_cod_data_source_file c0dt01789b.txt
_cod_data_source_block lkf1
_cod_depositor_comments
;
The following automatic conversions were performed:
'_symmetry_cell_setting' value 'Orthorhombic' changed to 'orthorhombic'
according to '/home/saulius/struct/CIF-dictionaries/cif_core.dic'
dictionary named 'cif_core.dic' version 2.4.1 from 2010-06-29.

Automatic conversion script
Id: cif_fix_enum 1555 2011-01-17 13:19:09Z saulius 
;
_cod_original_sg_symbol_H-M 'P2(1)2(1)2(1) '
_cod_database_code 7015642

loop_
_symmetry_equiv_pos_as_xyz
'x, y, z'
'-x+1/2, -y, z+1/2'
'-x, y+1/2, -z+1/2'
'x+1/2, -y+1/2, -z'

loop_
_atom_site_label
_atom_site_type_symbol
_atom_site_fract_x
_atom_site_fract_y
_atom_site_fract_z
_atom_site_U_iso_or_equiv
_atom_site_adp_type
_atom_site_occupancy
_atom_site_symmetry_multiplicity
_atom_site_calc_flag
_atom_site_refinement_flags
_atom_site_disorder_assembly
_atom_site_disorder_group
Zr1 Zr 0.787547(18) 0.516094(13) 0.975493(8) 0.02592(5) Uani 1 1 d . . .
Cl1 Cl 0.84766(7) 0.68137(4) 1.03204(3) 0.05202(16) Uani 1 1 d . . .
Cl2 Cl 0.56688(5) 0.44624(5) 1.02109(3) 0.04493(13) Uani 1 1 d . . .
N1 N 0.72743(19) 0.56859(13) 0.89027(7) 0.0315(3) Uani 1 1 d . . .
C1 C 0.9863(2) 0.40803(16) 0.92407(9) 0.0289(4) Uani 1 1 d . . .
C2 C 1.05274(19) 0.46831(14) 0.97294(9) 0.0306(4) Uani 1 1 d . . .
C3 C 0.9975(2) 0.42846(15) 1.03058(9) 0.0312(4) Uani 1 1 d . . .
C4 C 0.8975(2) 0.34267(14) 1.01757(10) 0.0320(4) Uani 1 1 d . . .
C5 C 0.8897(2) 0.33171(15) 0.95143(9) 0.0308(4) Uani 1 1 d . . .
C6 C 1.0295(3) 0.4099(2) 0.85668(9) 0.0404(5) Uani 1 1 d . . .
H6A H 1.1044 0.3566 0.8496 0.061 Uiso 1 1 calc R . .
H6B H 1.0647 0.4816 0.8460 0.061 Uiso 1 1 calc R . .
H6C H 0.9469 0.3926 0.8313 0.061 Uiso 1 1 calc R . .
C7 C 1.1705(2) 0.55176(18) 0.96717(12) 0.0454(5) Uani 1 1 d . . .
H7A H 1.1520 0.6114 0.9953 0.068 Uiso 1 1 calc R . .
H7B H 1.1734 0.5790 0.9252 0.068 Uiso 1 1 calc R . .
H7C H 1.2619 0.5185 0.9773 0.068 Uiso 1 1 calc R . .
C8 C 1.0438(3) 0.4664(2) 1.09463(10) 0.0480(6) Uani 1 1 d . . .
H8A H 1.1449 0.4510 1.1004 0.072 Uiso 1 1 calc R . .
H8B H 0.9884 0.4284 1.1257 0.072 Uiso 1 1 calc R . .
H8C H 1.0276 0.5440 1.0984 0.072 Uiso 1 1 calc R . .
C9 C 0.8247(3) 0.26876(19) 1.06387(11) 0.0487(6) Uani 1 1 d . . .
H9A H 0.8804 0.2027 1.0686 0.073 Uiso 1 1 calc R . .
H9B H 0.7293 0.2507 1.0493 0.073 Uiso 1 1 calc R . .
H9C H 0.8178 0.3056 1.1033 0.073 Uiso 1 1 calc R . .
C10 C 0.8009(3) 0.24773(17) 0.91739(11) 0.0437(5) Uani 1 1 d . . .
H10A H 0.7849 0.2717 0.8753 0.066 Uiso 1 1 calc R . .
H10B H 0.7093 0.2388 0.9380 0.066 Uiso 1 1 calc R . .
H10C H 0.8515 0.1789 0.9170 0.066 Uiso 1 1 calc R . .
C11 C 0.6058(3) 0.6422(2) 0.90701(11) 0.0466(6) Uani 1 1 d . . .
H11A H 0.6268 0.7154 0.8930 0.070 Uiso 1 1 calc R . .
H11B H 0.5931 0.6423 0.9514 0.070 Uiso 1 1 calc R . .
H11C H 0.5186 0.6167 0.8874 0.070 Uiso 1 1 calc R . .
C12 C 0.7594(2) 0.56879(16) 0.82450(9) 0.0328(4) Uani 1 1 d . . .
C13 C 0.6853(2) 0.49669(17) 0.78428(9) 0.0359(4) Uani 1 1 d . . .
C14 C 0.7268(2) 0.4944(2) 0.72162(9) 0.0438(5) Uani 1 1 d . . .
H14 H 0.6804 0.4465 0.6944 0.053 Uiso 1 1 calc R . .
C15 C 0.8350(3) 0.5618(2) 0.69934(10) 0.0495(6) Uani 1 1 d . . .
H15 H 0.8625 0.5579 0.6577 0.059 Uiso 1 1 calc R . .
C16 C 0.9022(3) 0.6350(2) 0.73873(11) 0.0465(6) Uani 1 1 d . . .
H16 H 0.9730 0.6816 0.7229 0.056 Uiso 1 1 calc R . .
C17 C 0.8665(3) 0.64076(18) 0.80186(10) 0.0385(5) Uani 1 1 d . . .
C18 C 0.5581(3) 0.4271(2) 0.80517(11) 0.0450(5) Uani 1 1 d . . .
H18 H 0.5607 0.4222 0.8508 0.054 Uiso 1 1 calc R . .
C19 C 0.4153(3) 0.4824(3) 0.78634(13) 0.0648(7) Uani 1 1 d . . .
H19A H 0.4126 0.5556 0.8028 0.097 Uiso 1 1 calc R . .
H19B H 0.3354 0.4410 0.8027 0.097 Uiso 1 1 calc R . .
H19C H 0.4086 0.4851 0.7417 0.097 Uiso 1 1 calc R . .
C20 C 0.5617(3) 0.3092(2) 0.77878(13) 0.0595(7) Uani 1 1 d . . .
H20A H 0.5431 0.3112 0.7348 0.089 Uiso 1 1 calc R . .
H20B H 0.4889 0.2656 0.7990 0.089 Uiso 1 1 calc R . .
H20C H 0.6553 0.2775 0.7862 0.089 Uiso 1 1 calc R . .
C21 C 0.9423(3) 0.7241(2) 0.84276(12) 0.0529(6) Uani 1 1 d . . .
H21 H 0.9336 0.6997 0.8861 0.063 Uiso 1 1 calc R . .
C22 C 0.8703(4) 0.8379(2) 0.83728(17) 0.0816(10) Uani 1 1 d . . .
H22A H 0.8826 0.8654 0.7957 0.122 Uiso 1 1 calc R . .
H22B H 0.9147 0.8876 0.8663 0.122 Uiso 1 1 calc R . .
H22C H 0.7688 0.8317 0.8464 0.122 Uiso 1 1 calc R . .
C23 C 1.1035(3) 0.7372(2) 0.82786(15) 0.0659(8) Uani 1 1 d . . .
H23A H 1.1486 0.6662 0.8264 0.099 Uiso 1 1 calc R . .
H23B H 1.1488 0.7809 0.8596 0.099 Uiso 1 1 calc R . .
H23C H 1.1144 0.7729 0.7882 0.099 Uiso 1 1 calc R . .

loop_
_atom_site_aniso_label
_atom_site_aniso_U_11
_atom_site_aniso_U_22
_atom_site_aniso_U_33
_atom_site_aniso_U_23
_atom_site_aniso_U_13
_atom_site_aniso_U_12
Zr1 0.02351(8) 0.02608(8) 0.02818(9) -0.00145(7) 0.00187(7) 0.00155(7)
Cl1 0.0460(3) 0.0354(3) 0.0747(4) -0.0220(3) -0.0120(3) 0.0075(2)
Cl2 0.0304(2) 0.0595(3) 0.0449(3) 0.0116(3) 0.0076(2) -0.0026(2)
N1 0.0298(9) 0.0336(8) 0.0310(8) 0.0042(6) 0.0053(7) 0.0078(8)
C1 0.0258(9) 0.0287(9) 0.0320(9) -0.0007(8) 0.0016(8) 0.0074(8)
C2 0.0243(8) 0.0257(8) 0.0418(10) 0.0004(9) -0.0005(9) 0.0043(7)
C3 0.0313(10) 0.0280(9) 0.0343(10) -0.0030(9) -0.0026(9) 0.0075(8)
C4 0.0349(10) 0.0271(9) 0.0340(10) 0.0043(8) 0.0022(9) 0.0061(8)
C5 0.0286(10) 0.0242(9) 0.0396(10) -0.0027(7) 0.0000(8) 0.0027(8)
C6 0.0399(12) 0.0469(12) 0.0344(11) 0.0001(9) 0.0055(9) 0.0169(11)
C7 0.0290(10) 0.0402(11) 0.0671(14) -0.0013(11) 0.0010(11) -0.0053(9)
C8 0.0569(15) 0.0477(13) 0.0394(11) -0.0110(10) -0.0138(10) 0.0142(13)
C9 0.0560(16) 0.0378(12) 0.0521(13) 0.0136(10) 0.0104(12) 0.0032(11)
C10 0.0422(13) 0.0332(10) 0.0558(13) -0.0117(9) -0.0076(11) 0.0011(10)
C11 0.0443(13) 0.0553(14) 0.0403(12) 0.0086(10) 0.0076(10) 0.0201(12)
C12 0.0309(11) 0.0363(10) 0.0310(9) 0.0077(8) 0.0041(8) 0.0104(8)
C13 0.0329(10) 0.0406(11) 0.0342(9) 0.0071(8) 0.0012(8) 0.0100(9)
C14 0.0452(12) 0.0536(13) 0.0327(10) 0.0017(9) -0.0006(9) 0.0126(13)
C15 0.0537(15) 0.0625(15) 0.0324(11) 0.0142(11) 0.0083(10) 0.0162(13)
C16 0.0433(13) 0.0534(14) 0.0427(12) 0.0185(11) 0.0103(11) 0.0040(12)
C17 0.0353(11) 0.0396(11) 0.0405(11) 0.0120(9) 0.0013(10) 0.0060(10)
C18 0.0418(13) 0.0526(14) 0.0405(12) -0.0016(10) 0.0023(10) -0.0053(11)
C19 0.0332(12) 0.090(2) 0.0709(16) -0.0015(16) 0.0023(12) -0.0010(15)
C20 0.0719(19) 0.0571(15) 0.0496(15) -0.0039(12) 0.0041(13) -0.0166(15)
C21 0.0531(15) 0.0605(16) 0.0451(13) 0.0109(11) 0.0012(11) -0.0165(13)
C22 0.072(2) 0.0593(18) 0.113(3) -0.0229(18) 0.016(2) -0.0055(17)
C23 0.0529(16) 0.0655(18) 0.0794(19) 0.0262(16) -0.0049(14) -0.0160(15)

loop_
_atom_type_symbol
_atom_type_description
_atom_type_scat_dispersion_real
_atom_type_scat_dispersion_imag
_atom_type_scat_source
C C 0.0033 0.0016 'International Tables Vol C Tables 4.2.6.8 and 6.1.1.4'
H H 0.0000 0.0000 'International Tables Vol C Tables 4.2.6.8 and 6.1.1.4'
N N 0.0061 0.0033 'International Tables Vol C Tables 4.2.6.8 and 6.1.1.4'
Cl Cl 0.1484 0.1585 'International Tables Vol C Tables 4.2.6.8 and 6.1.1.4'
Zr Zr -2.9673 0.5597 'International Tables Vol C Tables 4.2.6.8 and 6.1.1.4'

loop_
_geom_angle_atom_site_label_1
_geom_angle_atom_site_label_2
_geom_angle_atom_site_label_3
_geom_angle
_geom_angle_site_symmetry_1
_geom_angle_site_symmetry_3
_geom_angle_publ_flag
N1 Zr1 Cl2 104.30(5) . . ?
N1 Zr1 Cl1 104.74(5) . . ?
Cl2 Zr1 Cl1 106.51(2) . . ?
N1 Zr1 C5 101.69(6) . . ?
Cl2 Zr1 C5 94.91(5) . . ?
Cl1 Zr1 C5 140.27(5) . . ?
N1 Zr1 C3 140.84(7) . . ?
Cl2 Zr1 C3 108.12(5) . . ?
Cl1 Zr1 C3 86.60(5) . . ?
C5 Zr1 C3 54.63(6) . . ?
N1 Zr1 C4 134.78(6) . . ?
Cl2 Zr1 C4 84.19(5) . . ?
Cl1 Zr1 C4 115.34(5) . . ?
C5 Zr1 C4 33.14(7) . . ?
C3 Zr1 C4 32.92(6) . . ?
N1 Zr1 C1 88.23(6) . . ?
Cl2 Zr1 C1 127.53(5) . . ?
Cl1 Zr1 C1 119.30(5) . . ?
C5 Zr1 C1 32.86(6) . . ?
C3 Zr1 C1 54.53(6) . . ?
C4 Zr1 C1 54.70(6) . . ?
N1 Zr1 C2 108.76(7) . . ?
Cl2 Zr1 C2 138.41(5) . . ?
Cl1 Zr1 C2 88.87(5) . . ?
C5 Zr1 C2 54.44(6) . . ?
C3 Zr1 C2 32.89(6) . . ?
C4 Zr1 C2 54.57(6) . . ?
C1 Zr1 C2 32.78(6) . . ?
C12 N1 C11 113.03(16) . . ?
C12 N1 Zr1 146.35(13) . . ?
C11 N1 Zr1 100.44(12) . . ?
C5 C1 C2 107.81(16) . . ?
C5 C1 C6 125.22(19) . . ?
C2 C1 C6 126.13(19) . . ?
C5 C1 Zr1 72.67(11) . . ?
C2 C1 Zr1 73.76(10) . . ?
C6 C1 Zr1 127.53(13) . . ?
C1 C2 C3 108.08(16) . . ?
C1 C2 C7 127.26(19) . . ?
C3 C2 C7 124.42(18) . . ?
C1 C2 Zr1 73.47(10) . . ?
C3 C2 Zr1 73.23(10) . . ?
C7 C2 Zr1 123.54(13) . . ?
C4 C3 C2 108.24(17) . . ?
C4 C3 C8 125.9(2) . . ?
C2 C3 C8 125.73(19) . . ?
C4 C3 Zr1 73.66(11) . . ?
C2 C3 Zr1 73.88(10) . . ?
C8 C3 Zr1 121.11(14) . . ?
C3 C4 C5 107.24(18) . . ?
C3 C4 C9 127.0(2) . . ?
C5 C4 C9 125.5(2) . . ?
C3 C4 Zr1 73.43(10) . . ?
C5 C4 Zr1 72.61(12) . . ?
C9 C4 Zr1 124.20(14) . . ?
C1 C5 C4 108.62(18) . . ?
C1 C5 C10 126.18(19) . . ?
C4 C5 C10 125.09(19) . . ?
C1 C5 Zr1 74.46(11) . . ?
C4 C5 Zr1 74.24(11) . . ?
C10 C5 Zr1 120.58(14) . . ?
C1 C6 H6A 109.5 . . ?
C1 C6 H6B 109.5 . . ?
H6A C6 H6B 109.5 . . ?
C1 C6 H6C 109.5 . . ?
H6A C6 H6C 109.5 . . ?
H6B C6 H6C 109.5 . . ?
C2 C7 H7A 109.5 . . ?
C2 C7 H7B 109.5 . . ?
H7A C7 H7B 109.5 . . ?
C2 C7 H7C 109.5 . . ?
H7A C7 H7C 109.5 . . ?
H7B C7 H7C 109.5 . . ?
C3 C8 H8A 109.5 . . ?
C3 C8 H8B 109.5 . . ?
H8A C8 H8B 109.5 . . ?
C3 C8 H8C 109.5 . . ?
H8A C8 H8C 109.5 . . ?
H8B C8 H8C 109.5 . . ?
C4 C9 H9A 109.5 . . ?
C4 C9 H9B 109.5 . . ?
H9A C9 H9B 109.5 . . ?
C4 C9 H9C 109.5 . . ?
H9A C9 H9C 109.5 . . ?
H9B C9 H9C 109.5 . . ?
C5 C10 H10A 109.5 . . ?
C5 C10 H10B 109.5 . . ?
H10A C10 H10B 109.5 . . ?
C5 C10 H10C 109.5 . . ?
H10A C10 H10C 109.5 . . ?
H10B C10 H10C 109.5 . . ?
N1 C11 H11A 109.5 . . ?
N1 C11 H11B 109.5 . . ?
H11A C11 H11B 109.5 . . ?
N1 C11 H11C 109.5 . . ?
H11A C11 H11C 109.5 . . ?
H11B C11 H11C 109.5 . . ?
C17 C12 C13 121.20(18) . . ?
C17 C12 N1 118.84(19) . . ?
C13 C12 N1 119.96(17) . . ?
C14 C13 C12 117.94(19) . . ?
C14 C13 C18 119.03(19) . . ?
C12 C13 C18 122.94(18) . . ?
C15 C14 C13 121.3(2) . . ?
C15 C14 H14 119.3 . . ?
C13 C14 H14 119.3 . . ?
C16 C15 C14 120.0(2) . . ?
C16 C15 H15 120.0 . . ?
C14 C15 H15 120.0 . . ?
C15 C16 C17 121.5(2) . . ?
C15 C16 H16 119.3 . . ?
C17 C16 H16 119.3 . . ?
C16 C17 C12 118.0(2) . . ?
C16 C17 C21 119.2(2) . . ?
C12 C17 C21 122.8(2) . . ?
C13 C18 C19 110.0(2) . . ?
C13 C18 C20 113.3(2) . . ?
C19 C18 C20 109.3(2) . . ?
C13 C18 H18 108.0 . . ?
C19 C18 H18 108.0 . . ?
C20 C18 H18 108.0 . . ?
C18 C19 H19A 109.5 . . ?
C18 C19 H19B 109.5 . . ?
H19A C19 H19B 109.5 . . ?
C18 C19 H19C 109.5 . . ?
H19A C19 H19C 109.5 . . ?
H19B C19 H19C 109.5 . . ?
C18 C20 H20A 109.5 . . ?
C18 C20 H20B 109.5 . . ?
H20A C20 H20B 109.5 . . ?
C18 C20 H20C 109.5 . . ?
H20A C20 H20C 109.5 . . ?
H20B C20 H20C 109.5 . . ?
C17 C21 C23 113.5(2) . . ?
C17 C21 C22 111.1(2) . . ?
C23 C21 C22 108.0(2) . . ?
C17 C21 H21 108.0 . . ?
C23 C21 H21 108.0 . . ?
C22 C21 H21 108.0 . . ?
C21 C22 H22A 109.5 . . ?
C21 C22 H22B 109.5 . . ?
H22A C22 H22B 109.5 . . ?
C21 C22 H22C 109.5 . . ?
H22A C22 H22C 109.5 . . ?
H22B C22 H22C 109.5 . . ?
C21 C23 H23A 109.5 . . ?
C21 C23 H23B 109.5 . . ?
H23A C23 H23B 109.5 . . ?
C21 C23 H23C 109.5 . . ?
H23A C23 H23C 109.5 . . ?
H23B C23 H23C 109.5 . . ?

loop_
_geom_bond_atom_site_label_1
_geom_bond_atom_site_label_2
_geom_bond_distance
_geom_bond_site_symmetry_2
_geom_bond_publ_flag
Zr1 N1 2.0141(15) . ?
Zr1 Cl2 2.4141(5) . ?
Zr1 Cl1 2.4147(5) . ?
Zr1 C5 2.4898(19) . ?
Zr1 C3 2.5080(19) . ?
Zr1 C4 2.5109(18) . ?
Zr1 C1 2.5128(18) . ?
Zr1 C2 2.5165(18) . ?
N1 C12 1.441(2) . ?
N1 C11 1.481(3) . ?
C1 C5 1.415(3) . ?
C1 C2 1.419(3) . ?
C1 C6 1.499(3) . ?
C2 C3 1.422(3) . ?
C2 C7 1.493(3) . ?
C3 C4 1.422(3) . ?
C3 C8 1.511(3) . ?
C4 C5 1.426(3) . ?
C4 C9 1.499(3) . ?
C5 C10 1.501(3) . ?
C6 H6A 0.9600 . ?
C6 H6B 0.9600 . ?
C6 H6C 0.9600 . ?
C7 H7A 0.9600 . ?
C7 H7B 0.9600 . ?
C7 H7C 0.9600 . ?
C8 H8A 0.9600 . ?
C8 H8B 0.9600 . ?
C8 H8C 0.9600 . ?
C9 H9A 0.9600 . ?
C9 H9B 0.9600 . ?
C9 H9C 0.9600 . ?
C10 H10A 0.9600 . ?
C10 H10B 0.9600 . ?
C10 H10C 0.9600 . ?
C11 H11A 0.9600 . ?
C11 H11B 0.9600 . ?
C11 H11C 0.9600 . ?
C12 C17 1.408(3) . ?
C12 C13 1.408(3) . ?
C13 C14 1.397(3) . ?
C13 C18 1.516(3) . ?
C14 C15 1.378(3) . ?
C14 H14 0.9300 . ?
C15 C16 1.376(4) . ?
C15 H15 0.9300 . ?
C16 C17 1.395(3) . ?
C16 H16 0.9300 . ?
C17 C21 1.513(4) . ?
C18 C19 1.534(4) . ?
C18 C20 1.543(3) . ?
C18 H18 0.9800 . ?
C19 H19A 0.9600 . ?
C19 H19B 0.9600 . ?
C19 H19C 0.9600 . ?
C20 H20A 0.9600 . ?
C20 H20B 0.9600 . ?
C20 H20C 0.9600 . ?
C21 C23 1.531(4) . ?
C21 C22 1.542(4) . ?
C21 H21 0.9800 . ?
C22 H22A 0.9600 . ?
C22 H22B 0.9600 . ?
C22 H22C 0.9600 . ?
C23 H23A 0.9600 . ?
C23 H23B 0.9600 . ?
C23 H23C 0.9600 . ?
